data_2102553
loop_
_publ_author_name
'du Boulay, D.'
'Ishizawa, N.'
'Atake, T.'
'Streltsov, V.'
'Furuya, K.'
'Munakata, F.'

_publ_section_title
;
 Synchrotron X-ray and <i>ab initio</i> studies of \b-Si~3~N~4~
;
_journal_issue 4
_journal_name_full 'Acta Crystallographica Section B'
_journal_page_first 388
_journal_page_last 405
_journal_paper_doi 10.1107/S010876810401393X
_journal_volume 60
_journal_year 2004
_chemical_formula_moiety 'N4 Si3'
_chemical_formula_sum 'N4 Si3'
_chemical_formula_weight 140.31
_chemical_name_common '\b silicon nitride'
_space_group_crystal_system hexagonal
_space_group_IT_number 173
_space_group_name_Hall 'P 6c'
_space_group_name_H-M_alt 'P 63'
_cell_angle_alpha 90.00000
_cell_angle_beta 90.00000
_cell_angle_gamma 120.0000
_cell_formula_units_Z 1.5
_cell_length_a 7.6015(3)
_cell_length_b 7.6015(3)
_cell_length_c 2.90610(10)
_cell_measurement_reflns_used 12
_cell_measurement_temperature 200
_cell_measurement_theta_max 56.02
_cell_measurement_theta_min 52.35
_cell_volume 145.425(13)
_computing_cell_refinement 'xtal3.7 LATCON'
_computing_data_collection 'Diff14A, Vaalsta & Hester 1997'
_computing_data_reduction 'xtal DIFDAT SORTRF ABSORB ADDREF'
_computing_molecular_graphics xtal
_computing_publication_material 'xtal BONDLA CIFIO'
_computing_structure_refinement 'xtal CRYLSQ'
_computing_structure_solution 'already known structure'
_diffrn_ambient_temperature 295
_diffrn_measured_fraction_theta_full 1.0
_diffrn_measurement_device_type PF-BL14A_Rigaku_4circle
_diffrn_measurement_method %w/2%q
_diffrn_radiation_monochromator 'Double Si '
_diffrn_radiation_source Synchrotron
_diffrn_radiation_type 'syn x'
_diffrn_radiation_wavelength .75037
_diffrn_reflns_av_R_equivalents .028
_diffrn_reflns_av_sigmaI/netI .009
_diffrn_reflns_limit_h_max 18
_diffrn_reflns_limit_h_min -18
_diffrn_reflns_limit_k_max 18
_diffrn_reflns_limit_k_min -18
_diffrn_reflns_limit_l_max 7
_diffrn_reflns_limit_l_min -7
_diffrn_reflns_number 12331
_diffrn_reflns_reduction_process 'equatorial monochr Lp'
_diffrn_reflns_theta_full 60
_diffrn_reflns_theta_max 68.91
_diffrn_reflns_theta_min 3.27
_diffrn_standards_decay_% 0
_diffrn_standards_interval_count 200
_diffrn_standards_number 6
_exptl_absorpt_coefficient_mu 1.535
_exptl_absorpt_correction_T_max .9719
_exptl_absorpt_correction_T_min .9319
_exptl_absorpt_correction_type analytical
_exptl_crystal_colour colourless
_exptl_crystal_density_diffrn 3.204
_exptl_crystal_description irregular
_exptl_crystal_F_000 140
_exptl_crystal_size_max .0352
_exptl_crystal_size_mid .0250
_exptl_crystal_size_min .0185
_refine_diff_density_max .375
_refine_diff_density_min -.34
_refine_ls_abs_structure_details 'see text'
_refine_ls_extinction_coef 1600.000
_refine_ls_extinction_expression 'Eq22 p292 "Cryst. Comp." Munksgaard 1970'
_refine_ls_extinction_method Zachariasen
_refine_ls_goodness_of_fit_all 1.7564
_refine_ls_goodness_of_fit_ref 1.7564
_refine_ls_matrix_type full
_refine_ls_number_constraints 0
_refine_ls_number_parameters 21
_refine_ls_number_reflns 866
_refine_ls_number_restraints 0
_refine_ls_R_factor_all .0129
_refine_ls_R_factor_gt .0129
_refine_ls_shift/su_max .00369
_refine_ls_shift/su_mean .00074
_refine_ls_structure_factor_coef F
_refine_ls_weighting_scheme sigma
_refine_ls_wR_factor_all .0106
_refine_ls_wR_factor_ref .0106
_reflns_number_gt 852
_reflns_number_total 866
_reflns_threshold_expression 'F    >  .00 sig(F   )'
_cod_data_source_file av5009.cif
_cod_original_sg_symbol_Hall p_6c
_cod_original_sg_symbol_H-M P_63
_cod_database_code 2102553

loop_
_space_group_symop_id
_space_group_symop_operation_xyz
1 +x,+y,+z
2 -x,-y,1/2+z
3 -y,+x-y,+z
4 +y,-x+y,1/2+z
5 -x+y,-x,+z
6 +x-y,+x,1/2+z

loop_
_atom_site_label
_atom_site_fract_x
_atom_site_fract_y
_atom_site_fract_z
_atom_site_U_iso_or_equiv
_atom_site_adp_type
_atom_site_occupancy
Si .768482(9) .174583(9) .25000 .00272(2) Uani 1.00000
N1 .03051(2) .33030(3) .2485(4) .00380(3) Uani 1.00000
N2 .66666 .33333 .2469(9) .00366(6) Uani 1.00000

loop_
_atom_site_aniso_label
_atom_site_aniso_U_11
_atom_site_aniso_U_22
_atom_site_aniso_U_33
_atom_site_aniso_U_12
_atom_site_aniso_U_13
_atom_site_aniso_U_23
Si .00298(2) .00279(2) .00230(2) .001377(14) .00009(11) .00006(11)
N1 .00307(4) .00486(4) .00277(4) .00146(3) -.0001(2) -.0008(2)
N2 .00324(4) .00324(4) .00449(9) .00162(2) .00000 .00000

loop_
_atom_type_symbol
_atom_type_scat_dispersion_real
_atom_type_scat_dispersion_imag
_atom_type_scat_source
Si .079775 .078978 'IT Vol C. Table 6.1.1.4  Table 6.1.1.5'
N .005011 .003704 'IT Vol C. Table 6.1.1.4  Table 6.1.1.5'

loop_
_geom_angle_atom_site_label_1
_geom_angle_atom_site_label_2
_geom_angle_atom_site_label_3
_geom_angle_site_symmetry_1
_geom_angle_site_symmetry_3
_geom_angle
N2 Si N1 . '6 655' 110.40(8)
N2 Si N1 . '1 655' 106.599(9)
N2 Si N1 . '6 654' 109.78(8)
N1 Si N1 '6 655' '1 655' 108.19(4)
N1 Si N1 '6 655' '6 654' 113.71(3)
N1 Si N1 '1 655' '6 654' 107.87(4)
Si N1 Si '4 564' '1 455' 123.25(6)
Si N1 Si '4 564' '4 565' 113.710(9)
Si N1 Si '1 455' '4 565' 122.82(6)
Si N2 Si '5 665' . 119.999(5)
Si N2 Si '5 665' '3 655' 119.998(4)
Si N2 Si . '3 655' 119.995(5)

loop_
_geom_bond_atom_site_label_1
_geom_bond_atom_site_label_2
_geom_bond_site_symmetry_2
_geom_bond_distance
Si N2 . 1.72897(8)
Si N1 '6 655' 1.7319(10)
Si N1 '1 655' 1.73517(18)
Si N1 '6 654' 1.7390(10)
